data_7234859
loop_
_publ_author_name
'Wu, Yuandi'
'Lin, Meihua'
'Liu, Dongyang'
'Liu, Ming'
'Qian, Jing'

_publ_section_title
;
 Two-dimensional Cd(ii) coordination polymer encapsulated by Tb3+ as a
 reversible luminescent probe for Fe3+
;
_journal_issue 60
_journal_name_full 'RSC Advances'
_journal_page_first 34949
_journal_paper_doi 10.1039/C9RA06639J
_journal_volume 9
_journal_year 2019
_chemical_formula_sum 'C12 H8 Cd0.5 N3 O'
_chemical_formula_weight 266.41
_space_group_crystal_system tetragonal
_space_group_IT_number 96
_space_group_name_Hall 'P 4nw 2abw'
_space_group_name_H-M_alt 'P 43 21 2'
_symmetry_space_group_name_Hall 'P 4nw 2abw'
_symmetry_space_group_name_H-M 'P 43 21 2'
_atom_sites_solution_hydrogens mixed
_audit_creation_method SHELXL-2013
_audit_update_record
;
2018-11-26 deposited with the CCDC.    2019-10-22 downloaded from the CCDC.
;
_cell_angle_alpha 90
_cell_angle_beta 90
_cell_angle_gamma 90
_cell_formula_units_Z 8
_cell_length_a 10.7413(3)
_cell_length_b 10.7413(3)
_cell_length_c 20.7748(13)
_cell_measurement_reflns_used 9888
_cell_measurement_temperature 296(2)
_cell_measurement_theta_max 28.23
_cell_measurement_theta_min 2.68
_cell_volume 2396.90(18)
_computing_cell_refinement 'Bruker SMART'
_computing_data_collection 'Bruker SMART'
_computing_data_reduction 'Bruker SAINT'
_computing_molecular_graphics 'Bruker SHELXTL'
_computing_publication_material 'Bruker SHELXTL'
_computing_structure_refinement 'SHELXL-2013 (Sheldrick, 2013)'
_computing_structure_solution 'Bruker SHELXTL'
_diffrn_ambient_temperature 296(2)
_diffrn_measured_fraction_theta_full 0.999
_diffrn_measured_fraction_theta_max 1.001
_diffrn_measurement_device_type 'CCD area detector'
_diffrn_measurement_method 'phi and omega scans'
_diffrn_radiation_type MoK\a
_diffrn_radiation_wavelength 0.71073
_diffrn_reflns_av_R_equivalents 0.0299
_diffrn_reflns_av_unetI/netI 0.0192
_diffrn_reflns_Laue_measured_fraction_full 0.999
_diffrn_reflns_Laue_measured_fraction_max 1.001
_diffrn_reflns_limit_h_max 13
_diffrn_reflns_limit_h_min -13
_diffrn_reflns_limit_k_max 9
_diffrn_reflns_limit_k_min -13
_diffrn_reflns_limit_l_max 26
_diffrn_reflns_limit_l_min -26
_diffrn_reflns_number 15619
_diffrn_reflns_point_group_measured_fraction_full 1.000
_diffrn_reflns_point_group_measured_fraction_max 1.000
_diffrn_reflns_theta_full 25.242
_diffrn_reflns_theta_max 26.500
_diffrn_reflns_theta_min 2.134
_exptl_absorpt_coefficient_mu 0.943
_exptl_absorpt_correction_type multi-scan
_exptl_absorpt_process_details SADABS
_exptl_crystal_colour ORANGE
_exptl_crystal_density_diffrn 1.477
_exptl_crystal_density_meas ?
_exptl_crystal_description BLOCK
_exptl_crystal_F_000 1064
_exptl_crystal_size_max 0.220
_exptl_crystal_size_mid 0.210
_exptl_crystal_size_min 0.180
_exptl_transmission_factor_max 0.849
_exptl_transmission_factor_min 0.819
_refine_diff_density_max 0.311
_refine_diff_density_min -0.232
_refine_diff_density_rms 0.045
_refine_ls_abs_structure_details
; 
 Flack x determined using 959 quotients [(I+)-(I-)]/[(I+)+(I-)] 
 (Parsons and Flack (2004), Acta Cryst. A60, s61). 
;
_refine_ls_abs_structure_Flack 0.996(12)
_refine_ls_extinction_method none
_refine_ls_goodness_of_fit_ref 1.069
_refine_ls_hydrogen_treatment constr
_refine_ls_matrix_type full
_refine_ls_number_parameters 150
_refine_ls_number_reflns 2488
_refine_ls_number_restraints 0
_refine_ls_restrained_S_all 1.069
_refine_ls_R_factor_all 0.0244
_refine_ls_R_factor_gt 0.0240
_refine_ls_shift/su_max 0.001
_refine_ls_shift/su_mean 0.000
_refine_ls_structure_factor_coef Fsqd
_refine_ls_weighting_details
; 
 w=1/[\s^2^(Fo^2^)+(0.0314P)^2^+1.7815P] 
 where P=(Fo^2^+2Fc^2^)/3 
;
_refine_ls_weighting_scheme calc
_refine_ls_wR_factor_gt 0.0620
_refine_ls_wR_factor_ref 0.0623
_reflns_Friedel_coverage 0.655
_reflns_Friedel_fraction_full 1.000
_reflns_Friedel_fraction_max 1.000
_reflns_number_gt 2456
_reflns_number_total 2488
_reflns_threshold_expression 'I > 2\s(I)'
_cod_data_source_file c9ra06639j2.cif
_cod_data_source_block n181123a
_cod_depositor_comments
;
The following automatic conversions were performed:

'_exptl_absorpt_correction_type' value 'MULTI-SCAN' changed to
'multi-scan' according to
/home/data/users/saulius/crontab/automatic-downloads/rss-feeds/RSC/lib/dictionaries/cif_core.dic
dictionary named 'cif_core.dic' version 2.4.2 from 2011-04-26.

'_exptl_crystal_density_meas' value 'NONE' was changed to '?' - the
value is perceived as not measured.

Automatic conversion script
Id: cif_fix_values 4973 2017-02-22 13:04:09Z antanas 
;
_cod_original_cell_volume 2396.9(2)
_cod_original_formula_sum 'C12 H8 Cd0.50 N3 O'
_cod_database_code 7234859
_shelx_space_group_comment
; 
The symmetry employed for this shelxl refinement is uniquely defined 
by the following loop, which should always be used as a source of 
symmetry information in preference to the above space-group names. 
They are only intended as comments. 
;
_shelx_estimated_absorpt_t_min 0.819
_shelx_estimated_absorpt_t_max 0.849
_shelxl_version_number 2013-2

loop_
_space_group_symop_operation_xyz
'x, y, z'
'-x, -y, z+1/2'
'-y+1/2, x+1/2, z+3/4'
'y+1/2, -x+1/2, z+1/4'
'-x+1/2, y+1/2, -z+3/4'
'x+1/2, -y+1/2, -z+1/4'
'y, x, -z'
'-y, -x, -z+1/2'

loop_
_atom_site_label
_atom_site_type_symbol
_atom_site_fract_x
_atom_site_fract_y
_atom_site_fract_z
_atom_site_U_iso_or_equiv
_atom_site_adp_type
_atom_site_occupancy
_atom_site_site_symmetry_order
_atom_site_calc_flag
_atom_site_refinement_flags_posn
_atom_site_refinement_flags_adp
_atom_site_refinement_flags_occupancy
Cd1 Cd 0.31919(2) 0.31919(2) 0.0000 0.02593(11) Uani 1 2 d S T P
N1 N 0.3177(3) 0.5106(3) 0.04616(14) 0.0319(6) Uani 1 1 d . . .
N2 N 0.3207(4) 1.1132(3) 0.02653(15) 0.0346(7) Uani 1 1 d . . .
N3 N 0.1640(7) 0.5060(5) 0.2620(2) 0.096(2) Uani 1 1 d . . .
O1 O 0.2657(3) 0.3588(3) 0.11537(13) 0.0431(7) Uani 1 1 d . . .
C1 C 0.2763(4) 0.4739(3) 0.10545(17) 0.0331(8) Uani 1 1 d . . .
C2 C 0.2478(5) 0.5693(4) 0.15085(18) 0.0421(10) Uani 1 1 d . . .
C3 C 0.2627(4) 0.6915(4) 0.13373(19) 0.0440(10) Uani 1 1 d . . .
H3 H 0.2451 0.7533 0.1637 0.053 Uiso 1 1 calc R U .
C4 C 0.3035(4) 0.7257(3) 0.07269(17) 0.0361(9) Uani 1 1 d . . .
C5 C 0.3309(4) 0.6300(3) 0.02932(17) 0.0324(8) Uani 1 1 d . . .
C6 C 0.3803(5) 0.6509(4) -0.0372(2) 0.0500(12) Uani 1 1 d . . .
H6A H 0.4259 0.5788 -0.0510 0.075 Uiso 1 1 d R U .
H6B H 0.4345 0.7220 -0.0372 0.075 Uiso 1 1 d R U .
H6C H 0.3122 0.6655 -0.0662 0.075 Uiso 1 1 d R U .
C7 C 0.2020(6) 0.5338(4) 0.2130(2) 0.0602(15) Uani 1 1 d . . .
C8 C 0.3724(4) 1.0678(4) 0.07988(18) 0.0410(9) Uani 1 1 d . . .
H8 H 0.4115 1.1230 0.1078 0.049 Uiso 1 1 calc R U .
C9 C 0.3710(4) 0.9435(4) 0.09580(18) 0.0422(10) Uani 1 1 d . . .
H9 H 0.4093 0.9162 0.1334 0.051 Uiso 1 1 calc R U .
C10 C 0.3119(4) 0.8591(3) 0.05547(18) 0.0361(8) Uani 1 1 d . . .
C11 C 0.2595(4) 0.9066(3) -0.0007(2) 0.0427(9) Uani 1 1 d . . .
H11 H 0.2203 0.8536 -0.0297 0.051 Uiso 1 1 calc R U .
C12 C 0.2660(4) 1.0317(4) -0.01308(18) 0.0400(10) Uani 1 1 d . . .
H12 H 0.2305 1.0615 -0.0509 0.048 Uiso 1 1 calc R U .

loop_
_atom_site_aniso_label
_atom_site_aniso_U_11
_atom_site_aniso_U_22
_atom_site_aniso_U_33
_atom_site_aniso_U_23
_atom_site_aniso_U_13
_atom_site_aniso_U_12
Cd1 0.02493(12) 0.02493(12) 0.02794(16) -0.00204(11) 0.00204(11) 0.00157(14)
N1 0.0398(16) 0.0282(15) 0.0277(14) -0.0005(11) 0.0025(15) 0.0062(15)
N2 0.0451(17) 0.0264(15) 0.0322(14) -0.0009(12) -0.0012(15) 0.0019(15)
N3 0.172(6) 0.070(3) 0.047(2) -0.002(2) 0.043(4) 0.000(4)
O1 0.069(2) 0.0263(13) 0.0337(14) 0.0007(11) 0.0032(14) 0.0007(13)
C1 0.044(2) 0.0267(18) 0.0284(17) -0.0015(14) -0.0019(15) 0.0034(15)
C2 0.065(3) 0.032(2) 0.0290(18) -0.0012(16) 0.0057(18) 0.0023(19)
C3 0.068(3) 0.032(2) 0.0327(19) -0.0080(16) 0.0045(18) 0.003(2)
C4 0.049(2) 0.0265(17) 0.0326(18) 0.0002(14) -0.0037(16) 0.0034(17)
C5 0.0359(19) 0.0282(16) 0.0331(17) 0.0027(13) 0.0008(15) 0.0032(17)
C6 0.074(3) 0.036(2) 0.041(2) 0.0031(17) 0.016(2) 0.007(2)
C7 0.107(5) 0.039(2) 0.035(2) -0.0062(18) 0.019(3) -0.001(3)
C8 0.055(2) 0.033(2) 0.0345(19) -0.0040(16) -0.0093(18) -0.0038(18)
C9 0.063(3) 0.033(2) 0.0311(18) 0.0014(16) -0.0097(18) 0.0031(19)
C10 0.049(2) 0.0261(17) 0.0338(18) -0.0004(14) -0.0011(19) 0.0034(18)
C11 0.061(2) 0.0294(17) 0.0379(18) -0.0034(19) -0.015(2) -0.0011(16)
C12 0.054(2) 0.033(2) 0.033(2) -0.0008(15) -0.0129(17) 0.0065(17)

loop_
_atom_type_symbol
_atom_type_description
_atom_type_scat_dispersion_real
_atom_type_scat_dispersion_imag
_atom_type_scat_source
C C 0.0033 0.0016 'International Tables Vol C Tables 4.2.6.8 and 6.1.1.4'
H H 0.0000 0.0000 'International Tables Vol C Tables 4.2.6.8 and 6.1.1.4'
N N 0.0061 0.0033 'International Tables Vol C Tables 4.2.6.8 and 6.1.1.4'
O O 0.0106 0.0060 'International Tables Vol C Tables 4.2.6.8 and 6.1.1.4'
Cd Cd -0.8075 1.2024 'International Tables Vol C Tables 4.2.6.8 and 6.1.1.4'

loop_
_geom_angle_atom_site_label_1
_geom_angle_atom_site_label_2
_geom_angle_atom_site_label_3
_geom_angle
_geom_angle_site_symmetry_1
_geom_angle_site_symmetry_3
N1 Cd1 N1 101.05(18) 7 .
N1 Cd1 N2 141.02(11) 7 7_455
N1 Cd1 N2 95.08(14) . 7_455
N1 Cd1 N2 95.08(14) 7 1_545
N1 Cd1 N2 141.02(11) . 1_545
N2 Cd1 N2 94.16(19) 7_455 1_545
N1 Cd1 O1 55.88(10) 7 7
N1 Cd1 O1 127.90(11) . 7
N2 Cd1 O1 86.29(10) 7_455 7
N2 Cd1 O1 90.43(11) 1_545 7
N1 Cd1 O1 127.90(11) 7 .
N1 Cd1 O1 55.88(10) . .
N2 Cd1 O1 90.43(11) 7_455 .
N2 Cd1 O1 86.29(10) 1_545 .
O1 Cd1 O1 175.18(14) 7 .
C5 N1 C1 123.2(3) . .
C5 N1 Cd1 139.3(2) . .
C1 N1 Cd1 97.0(2) . .
C8 N2 C12 117.1(3) . .
C8 N2 Cd1 124.0(3) . 1_565
C12 N2 Cd1 118.9(3) . 1_565
C1 O1 Cd1 89.4(2) . .
O1 C1 N1 117.4(3) . .
O1 C1 C2 125.3(3) . .
N1 C1 C2 117.3(3) . .
C3 C2 C1 119.5(4) . .
C3 C2 C7 122.0(4) . .
C1 C2 C7 118.5(4) . .
C2 C3 C4 121.8(4) . .
C2 C3 H3 119.1 . .
C4 C3 H3 119.1 . .
C3 C4 C5 117.4(3) . .
C3 C4 C10 119.7(3) . .
C5 C4 C10 122.9(3) . .
N1 C5 C4 120.9(3) . .
N1 C5 C6 115.0(3) . .
C4 C5 C6 124.0(3) . .
C5 C6 H6A 109.5 . .
C5 C6 H6B 109.5 . .
H6A C6 H6B 109.5 . .
C5 C6 H6C 109.4 . .
H6A C6 H6C 109.5 . .
H6B C6 H6C 109.5 . .
N3 C7 C2 179.0(8) . .
N2 C8 C9 123.4(4) . .
N2 C8 H8 118.3 . .
C9 C8 H8 118.3 . .
C8 C9 C10 119.6(4) . .
C8 C9 H9 120.2 . .
C10 C9 H9 120.2 . .
C9 C10 C11 116.8(3) . .
C9 C10 C4 121.0(3) . .
C11 C10 C4 122.2(3) . .
C12 C11 C10 119.7(4) . .
C12 C11 H11 120.1 . .
C10 C11 H11 120.1 . .
N2 C12 C11 123.3(4) . .
N2 C12 H12 118.4 . .
C11 C12 H12 118.4 . .

loop_
_geom_bond_atom_site_label_1
_geom_bond_atom_site_label_2
_geom_bond_distance
_geom_bond_site_symmetry_2
Cd1 N1 2.269(3) 7
Cd1 N1 2.269(3) .
Cd1 N2 2.280(3) 7_455
Cd1 N2 2.280(3) 1_545
Cd1 O1 2.501(3) 7
Cd1 O1 2.501(3) .
N1 C5 1.337(5) .
N1 C1 1.368(5) .
N2 C8 1.332(5) .
N2 C12 1.338(5) .
N2 Cd1 2.280(3) 1_565
N3 C7 1.137(6) .
O1 C1 1.258(5) .
C1 C2 1.426(5) .
C2 C3 1.369(6) .
C2 C7 1.433(6) .
C3 C4 1.391(5) .
C3 H3 0.9300 .
C4 C5 1.398(5) .
C4 C10 1.480(5) .
C5 C6 1.498(5) .
C6 H6A 0.9600 .
C6 H6B 0.9600 .
C6 H6C 0.9600 .
C8 C9 1.376(6) .
C8 H8 0.9300 .
C9 C10 1.388(6) .
C9 H9 0.9300 .
C10 C11 1.393(6) .
C11 C12 1.369(5) .
C11 H11 0.9300 .
C12 H12 0.9300 .

loop_
_geom_torsion_atom_site_label_1
_geom_torsion_atom_site_label_2
_geom_torsion_atom_site_label_3
_geom_torsion_atom_site_label_4
_geom_torsion
_geom_torsion_site_symmetry_1
Cd1 O1 C1 N1 -5.4(4) .
Cd1 O1 C1 C2 174.1(4) .
C5 N1 C1 O1 178.9(4) .
Cd1 N1 C1 O1 6.0(4) .
C5 N1 C1 C2 -0.7(6) .
Cd1 N1 C1 C2 -173.5(3) .
O1 C1 C2 C3 -179.6(4) .
N1 C1 C2 C3 -0.1(6) .
O1 C1 C2 C7 -0.6(7) .
N1 C1 C2 C7 178.9(5) .
C1 C2 C3 C4 0.9(7) .
C7 C2 C3 C4 -178.0(5) .
C2 C3 C4 C5 -1.0(7) .
C2 C3 C4 C10 176.8(4) .
C1 N1 C5 C4 0.6(6) .
Cd1 N1 C5 C4 169.7(3) .
C1 N1 C5 C6 178.6(4) .
Cd1 N1 C5 C6 -12.3(6) .
C3 C4 C5 N1 0.3(6) .
C10 C4 C5 N1 -177.5(4) .
C3 C4 C5 C6 -177.6(4) .
C10 C4 C5 C6 4.6(7) .
C12 N2 C8 C9 -0.5(7) .
Cd1 N2 C8 C9 178.9(4) 1_565
N2 C8 C9 C10 -0.9(7) .
C8 C9 C10 C11 1.7(7) .
C8 C9 C10 C4 -177.1(4) .
C3 C4 C10 C9 49.0(6) .
C5 C4 C10 C9 -133.3(4) .
C3 C4 C10 C11 -129.7(5) .
C5 C4 C10 C11 48.0(7) .
C9 C10 C11 C12 -1.2(7) .
C4 C10 C11 C12 177.5(4) .
C8 N2 C12 C11 1.0(7) .
Cd1 N2 C12 C11 -178.5(4) 1_565
C10 C11 C12 N2 -0.1(7) .
